data_4089464
loop_
_publ_author_name
'Harkness, Michael B.'
'Alvarado, Edwin'
'Badaj, Anna C.'
'Skrela, Barbara C.'
'Fan, Louie'
'Lavoie, Gino G.'

_publ_section_title
;
 Coordination and Reactivity Study of Group 4 and 10 Transition Metal
 Complexes ofN-Imidazol-2-ylidene-N&#x2032;-p-tolylureate and Thioureate
 Ligands
;
_journal_issue 11
_journal_name_full Organometallics
_journal_page_first 3309
_journal_paper_doi 10.1021/om400220v
_journal_volume 32
_journal_year 2013
_chemical_formula_moiety 'C32 H36 N4 O Pd'
_chemical_formula_sum 'C32 H36 N4 O Pd'
_chemical_formula_weight 599.05
_space_group_IT_number 14
_space_group_name_Hall '-P 2yn'
_space_group_name_H-M_alt 'P 1 21/n 1'
_symmetry_cell_setting monoclinic
_symmetry_space_group_name_Hall '-P 2yn'
_symmetry_space_group_name_H-M 'P 1 21/n 1'
_atom_sites_solution_hydrogens geom
_atom_sites_solution_primary direct
_atom_sites_solution_secondary difmap
_audit_creation_method SHELXL-97
_cell_angle_alpha 90.00
_cell_angle_beta 93.891(2)
_cell_angle_gamma 90.00
_cell_formula_units_Z 4
_cell_length_a 8.8261(3)
_cell_length_b 14.1257(4)
_cell_length_c 23.4966(9)
_cell_measurement_reflns_used 24682
_cell_measurement_temperature 150(1)
_cell_measurement_theta_max 27.48
_cell_measurement_theta_min 2.55
_cell_volume 2922.68(17)
_computing_cell_refinement 'Denzo-SMN (Otwinowski & Minor, 1997)'
_computing_data_collection 'Collect (Nonius B.V., 1997-2002)'
_computing_data_reduction Denzo-SMN
_computing_molecular_graphics 'CAMERON (Watkin, Prout & Pearce, 1996)'
_computing_publication_material 'SHELXL-97 (Sheldrick, 1990)'
_computing_structure_refinement 'SHELXL-97 (Sheldrick, 1990)'
_computing_structure_solution 'SHELXS-97 (Sheldrick, 1990)'
_diffrn_ambient_temperature 150(1)
_diffrn_detector_area_resol_mean 9
_diffrn_measured_fraction_theta_full 0.993
_diffrn_measured_fraction_theta_max 0.993
_diffrn_measurement_device_type 'Nonius KappaCCD'
_diffrn_measurement_method '\f scans and \w scans with \k offsets'
_diffrn_radiation_monochromator graphite
_diffrn_radiation_source 'fine-focus sealed tube'
_diffrn_radiation_type MoK\a
_diffrn_radiation_wavelength 0.71073
_diffrn_reflns_av_R_equivalents 0.1013
_diffrn_reflns_av_sigmaI/netI 0.1178
_diffrn_reflns_limit_h_max 11
_diffrn_reflns_limit_h_min -11
_diffrn_reflns_limit_k_max 18
_diffrn_reflns_limit_k_min -18
_diffrn_reflns_limit_l_max 30
_diffrn_reflns_limit_l_min -30
_diffrn_reflns_number 26613
_diffrn_reflns_theta_full 27.49
_diffrn_reflns_theta_max 27.49
_diffrn_reflns_theta_min 2.73
_exptl_absorpt_coefficient_mu 0.665
_exptl_absorpt_correction_T_max 0.937
_exptl_absorpt_correction_T_min 0.801
_exptl_absorpt_correction_type multi-scan
_exptl_absorpt_process_details
;
multi-scan from symmetry-related measurements 
 Sortav (Blessing 1995)
;
_exptl_crystal_colour yellow
_exptl_crystal_density_diffrn 1.361
_exptl_crystal_density_method 'not measured'
_exptl_crystal_description block
_exptl_crystal_F_000 1240
_exptl_crystal_size_max 0.16
_exptl_crystal_size_mid 0.12
_exptl_crystal_size_min 0.1
_refine_diff_density_max 1.921
_refine_diff_density_min -1.167
_refine_diff_density_rms 0.130
_refine_ls_extinction_method none
_refine_ls_goodness_of_fit_ref 1.021
_refine_ls_hydrogen_treatment constr
_refine_ls_matrix_type full
_refine_ls_number_parameters 354
_refine_ls_number_reflns 6681
_refine_ls_number_restraints 3
_refine_ls_restrained_S_all 1.021
_refine_ls_R_factor_all 0.1652
_refine_ls_R_factor_gt 0.0703
_refine_ls_shift/su_max 0.000
_refine_ls_shift/su_mean 0.000
_refine_ls_structure_factor_coef Fsqd
_refine_ls_weighting_details 'calc w=1/[\s^2^(Fo^2^)+(0.1140P)^2^+0.0000P] where P=(Fo^2^+2Fc^2^)/3'
_refine_ls_weighting_scheme calc
_refine_ls_wR_factor_gt 0.1665
_refine_ls_wR_factor_ref 0.2185
_reflns_number_gt 3308
_reflns_number_total 6681
_reflns_threshold_expression >2\s(I)
_cod_data_source_file om400220v_si_002.cif
_cod_data_source_block k11172
_cod_original_sg_symbol_H-M 'P 21/n'
_cod_database_code 4089464

loop_
_symmetry_equiv_pos_as_xyz
'x, y, z'
'-x+1/2, y+1/2, -z+1/2'
'-x, -y, -z'
'x-1/2, -y-1/2, z-1/2'

loop_
_atom_site_label
_atom_site_type_symbol
_atom_site_fract_x
_atom_site_fract_y
_atom_site_fract_z
_atom_site_U_iso_or_equiv
_atom_site_adp_type
_atom_site_occupancy
_atom_site_symmetry_multiplicity
_atom_site_calc_flag
_atom_site_refinement_flags
_atom_site_disorder_assembly
_atom_site_disorder_group
Pd1 Pd 0.47896(5) 0.38572(3) 0.20018(2) 0.0404(2) Uani 1 1 d . . .
N1 N 0.6298(5) 0.3551(3) 0.1378(2) 0.0394(12) Uani 1 1 d . A .
N2 N 0.6820(5) 0.4631(3) 0.2044(2) 0.0346(11) Uani 1 1 d . A .
N3 N 0.7764(5) 0.6208(3) 0.1858(2) 0.0344(11) Uani 1 1 d . A .
N4 N 0.7390(6) 0.5821(3) 0.2741(2) 0.0400(12) Uani 1 1 d . A .
O1 O 0.8750(4) 0.4200(3) 0.14587(18) 0.0405(10) Uani 1 1 d . . .
C1 C 0.7441(7) 0.4141(4) 0.1580(3) 0.0395(15) Uani 1 1 d . A .
C2 C 0.6459(7) 0.2942(4) 0.0913(3) 0.0382(14) Uani 1 1 d . . .
C3 C 0.7499(7) 0.3099(4) 0.0499(3) 0.0418(15) Uani 1 1 d . A .
H3 H 0.8138 0.3622 0.0528 0.050 Uiso 1 1 calc R . .
C4 C 0.7580(7) 0.2471(4) 0.0042(3) 0.0452(16) Uani 1 1 d . . .
H4 H 0.8261 0.2596 -0.0234 0.054 Uiso 1 1 calc R A .
C5 C 0.6690(7) 0.1681(4) -0.0013(3) 0.0456(16) Uani 1 1 d . A .
C6 C 0.5644(8) 0.1531(5) 0.0388(3) 0.0509(17) Uani 1 1 d . . .
H6 H 0.5008 0.1007 0.0353 0.061 Uiso 1 1 calc R A .
C7 C 0.5519(7) 0.2149(4) 0.0846(3) 0.0491(17) Uani 1 1 d . A .
H7 H 0.4802 0.2031 0.1110 0.059 Uiso 1 1 calc R . .
C8 C 0.6854(9) 0.0969(5) -0.0497(3) 0.060(2) Uani 1 1 d . . .
H8A H 0.7511 0.0462 -0.0365 0.089 Uiso 1 1 calc R A .
H8B H 0.7280 0.1281 -0.0813 0.089 Uiso 1 1 calc R . .
H8C H 0.5873 0.0718 -0.0618 0.089 Uiso 1 1 calc R . .
C9 C 0.7323(6) 0.5487(4) 0.2195(3) 0.0363(14) Uani 1 1 d . . .
C10 C 0.8101(7) 0.6999(4) 0.2209(3) 0.0440(16) Uani 1 1 d . . .
H10 H 0.8426 0.7586 0.2086 0.053 Uiso 1 1 calc R A .
C11 C 0.7876(7) 0.6767(4) 0.2744(3) 0.0459(16) Uani 1 1 d . A .
H11 H 0.8015 0.7159 0.3062 0.055 Uiso 1 1 calc R . .
C12 C 0.7743(7) 0.6185(4) 0.1246(3) 0.0363(14) Uani 1 1 d . . .
C13 C 0.6350(7) 0.6214(4) 0.0928(3) 0.0380(15) Uani 1 1 d . A .
C14 C 0.6374(7) 0.6140(4) 0.0347(3) 0.0461(17) Uani 1 1 d . . .
H14 H 0.5457 0.6148 0.0127 0.055 Uiso 1 1 calc R A .
C15 C 0.7729(8) 0.6052(4) 0.0071(3) 0.0465(16) Uani 1 1 d . A .
C16 C 0.9068(8) 0.6051(4) 0.0411(3) 0.0451(16) Uani 1 1 d . . .
H16 H 0.9978 0.5999 0.0236 0.054 Uiso 1 1 calc R A .
C17 C 0.9123(7) 0.6122(4) 0.0995(3) 0.0400(15) Uani 1 1 d . A .
C18 C 0.4886(7) 0.6300(5) 0.1214(3) 0.0546(19) Uani 1 1 d . . .
H18A H 0.4592 0.5689 0.1347 0.082 Uiso 1 1 calc R A .
H18B H 0.4109 0.6538 0.0946 0.082 Uiso 1 1 calc R . .
H18C H 0.5020 0.6728 0.1531 0.082 Uiso 1 1 calc R . .
C19 C 0.7700(10) 0.5999(5) -0.0565(3) 0.070(2) Uani 1 1 d . . .
H19A H 0.8711 0.5898 -0.0679 0.106 Uiso 1 1 calc R A .
H19B H 0.7309 0.6581 -0.0727 0.106 Uiso 1 1 calc R . .
H19C H 0.7061 0.5484 -0.0698 0.106 Uiso 1 1 calc R . .
C20 C 1.0631(7) 0.6120(4) 0.1354(3) 0.0531(18) Uani 1 1 d . . .
H20A H 1.1438 0.5959 0.1117 0.080 Uiso 1 1 calc R A .
H20B H 1.0591 0.5663 0.1655 0.080 Uiso 1 1 calc R . .
H20C H 1.0814 0.6738 0.1515 0.080 Uiso 1 1 calc R . .
C21 C 0.7181(6) 0.5267(4) 0.3240(3) 0.0414(15) Uani 1 1 d . . .
C22 C 0.8140(6) 0.4507(4) 0.3377(3) 0.0404(15) Uani 1 1 d . A .
C23 C 0.7884(7) 0.3958(4) 0.3854(3) 0.0410(15) Uani 1 1 d . . .
H23 H 0.8487 0.3429 0.3935 0.049 Uiso 1 1 calc R A .
C24 C 0.6747(7) 0.4186(4) 0.4208(3) 0.0426(15) Uani 1 1 d . A .
C25 C 0.5835(7) 0.4957(4) 0.4068(3) 0.0472(16) Uani 1 1 d . . .
H25 H 0.5073 0.5115 0.4306 0.057 Uiso 1 1 calc R A .
C26 C 0.6011(7) 0.5509(4) 0.3582(3) 0.0438(15) Uani 1 1 d . A .
C27 C 0.9445(6) 0.4265(5) 0.3023(3) 0.0499(17) Uani 1 1 d . . .
H27B H 1.0060 0.3784 0.3213 0.075 Uiso 1 1 calc R A .
H27C H 1.0050 0.4820 0.2973 0.075 Uiso 1 1 calc R . .
H27A H 0.9059 0.4036 0.2657 0.075 Uiso 1 1 calc R . .
C28 C 0.6503(8) 0.3586(5) 0.4722(3) 0.0577(19) Uani 1 1 d . . .
H28A H 0.6562 0.2929 0.4621 0.087 Uiso 1 1 calc R A .
H28B H 0.5519 0.3718 0.4854 0.087 Uiso 1 1 calc R . .
H28C H 0.7271 0.3728 0.5019 0.087 Uiso 1 1 calc R . .
C29 C 0.4968(8) 0.6354(5) 0.3453(3) 0.0561(19) Uani 1 1 d . . .
H29A H 0.5454 0.6921 0.3598 0.084 Uiso 1 1 calc R A .
H29B H 0.4034 0.6262 0.3633 0.084 Uiso 1 1 calc R . .
H29C H 0.4759 0.6409 0.3048 0.084 Uiso 1 1 calc R . .
C30 C 0.3398(7) 0.4176(7) 0.2673(3) 0.066(2) Uani 1 1 d U A 1
H30A H 0.3580 0.3817 0.3023 0.080 Uiso 0.755(14) 1 calc PR B 1
H30B H 0.3175 0.4839 0.2734 0.080 Uiso 0.755(14) 1 calc PR B 1
C31 C 0.2538(10) 0.3711(7) 0.2210(5) 0.051(2) Uani 0.755(14) 1 d PU A 1
H31 H 0.1764 0.4084 0.1991 0.062 Uiso 0.755(14) 1 calc PR B 1
C32 C 0.2950(8) 0.2909(6) 0.1993(4) 0.070(2) Uani 1 1 d U A 1
H32A H 0.2477 0.2744 0.1622 0.085 Uiso 0.755(14) 1 calc PR B 1
H32B H 0.3057 0.2376 0.2254 0.085 Uiso 0.755(14) 1 calc PR B 1
C31A C 0.309(3) 0.349(2) 0.2550(16) 0.051(2) Uani 0.245(14) 1 d P A 2
H31A H 0.3577 0.3072 0.2840 0.062 Uiso 0.245(14) 1 calc PR B 2
C30A C 0.3398(7) 0.4176(7) 0.2673(3) 0.066(2) Uani 0.00 1 d P A 2
H30C H 0.3915 0.4239 0.3048 0.080 Uiso 0.245(14) 1 calc PR B 2
H30D H 0.2635 0.4661 0.2593 0.080 Uiso 0.245(14) 1 calc PR B 2
C32A C 0.2950(8) 0.2909(6) 0.1993(4) 0.070(2) Uani 0.00 1 d P A 2
H32C H 0.2087 0.3045 0.1728 0.085 Uiso 0.245(14) 1 calc PR B 2
H32D H 0.3195 0.2240 0.2024 0.085 Uiso 0.245(14) 1 calc PR B 2

loop_
_atom_site_aniso_label
_atom_site_aniso_U_11
_atom_site_aniso_U_22
_atom_site_aniso_U_33
_atom_site_aniso_U_23
_atom_site_aniso_U_13
_atom_site_aniso_U_12
Pd1 0.0317(3) 0.0409(3) 0.0489(4) 0.0020(2) 0.0036(2) -0.0033(2)
N1 0.030(3) 0.041(3) 0.047(3) 0.002(2) -0.001(2) -0.008(2)
N2 0.033(2) 0.029(3) 0.042(3) -0.004(2) 0.003(2) -0.003(2)
N3 0.029(2) 0.034(3) 0.040(3) 0.002(2) 0.006(2) -0.004(2)
N4 0.046(3) 0.036(3) 0.038(3) -0.001(2) 0.004(2) 0.003(2)
O1 0.030(2) 0.046(2) 0.046(3) -0.005(2) 0.005(2) -0.0050(19)
C1 0.036(3) 0.030(3) 0.053(4) 0.007(3) 0.001(3) 0.001(3)
C2 0.041(3) 0.032(3) 0.041(4) 0.006(3) 0.001(3) -0.002(3)
C3 0.044(4) 0.038(3) 0.044(4) 0.000(3) 0.005(3) -0.010(3)
C4 0.045(4) 0.043(4) 0.048(4) -0.001(3) 0.004(3) 0.003(3)
C5 0.040(3) 0.042(4) 0.054(5) -0.009(3) 0.000(3) 0.007(3)
C6 0.054(4) 0.041(4) 0.057(5) -0.010(3) 0.002(4) -0.009(3)
C7 0.037(3) 0.050(4) 0.058(5) -0.005(3) -0.003(3) -0.010(3)
C8 0.065(5) 0.052(4) 0.061(5) -0.016(3) -0.004(4) 0.006(3)
C9 0.030(3) 0.042(3) 0.037(4) 0.005(3) 0.004(3) 0.005(3)
C10 0.048(4) 0.034(3) 0.050(5) -0.003(3) 0.007(3) 0.000(3)
C11 0.050(4) 0.041(4) 0.047(5) -0.005(3) 0.010(3) 0.000(3)
C12 0.033(3) 0.033(3) 0.042(4) 0.001(3) -0.005(3) -0.001(2)
C13 0.033(3) 0.030(3) 0.049(4) -0.001(3) -0.005(3) -0.004(2)
C14 0.046(4) 0.047(4) 0.042(4) 0.004(3) -0.023(3) -0.005(3)
C15 0.054(4) 0.041(3) 0.043(4) -0.002(3) -0.003(3) 0.005(3)
C16 0.044(4) 0.044(4) 0.048(5) 0.005(3) 0.008(3) -0.003(3)
C17 0.037(3) 0.032(3) 0.052(4) 0.002(3) 0.006(3) -0.004(3)
C18 0.027(3) 0.065(5) 0.072(5) 0.007(4) 0.003(3) 0.002(3)
C19 0.084(6) 0.073(5) 0.054(5) -0.001(4) -0.002(4) 0.019(4)
C20 0.035(4) 0.053(4) 0.070(5) -0.003(3) -0.001(3) -0.005(3)
C21 0.037(3) 0.034(3) 0.052(4) -0.001(3) 0.000(3) -0.005(3)
C22 0.035(3) 0.036(3) 0.050(4) -0.004(3) 0.001(3) 0.007(3)
C23 0.039(3) 0.037(3) 0.047(4) 0.002(3) 0.004(3) 0.005(3)
C24 0.041(4) 0.035(3) 0.051(4) -0.001(3) 0.002(3) -0.010(3)
C25 0.039(4) 0.050(4) 0.054(5) -0.005(3) 0.012(3) -0.002(3)
C26 0.040(3) 0.047(4) 0.045(4) -0.002(3) 0.004(3) 0.004(3)
C27 0.026(3) 0.070(4) 0.053(5) 0.002(4) 0.004(3) 0.007(3)
C28 0.061(5) 0.051(4) 0.063(5) 0.006(4) 0.019(4) -0.004(4)
C29 0.049(4) 0.058(4) 0.062(5) 0.005(3) 0.012(4) 0.013(3)
C30 0.032(4) 0.100(6) 0.069(5) -0.009(4) 0.021(3) -0.015(4)
C31 0.022(4) 0.081(5) 0.052(6) 0.018(4) 0.013(3) -0.007(4)
C32 0.051(4) 0.083(5) 0.080(6) -0.003(4) 0.025(4) -0.026(4)
C31A 0.022(4) 0.081(5) 0.052(6) 0.018(4) 0.013(3) -0.007(4)
C30A 0.032(4) 0.100(6) 0.069(5) -0.009(4) 0.021(3) -0.015(4)
C32A 0.051(4) 0.083(5) 0.080(6) -0.003(4) 0.025(4) -0.026(4)

loop_
_atom_type_symbol
_atom_type_description
_atom_type_scat_dispersion_real
_atom_type_scat_dispersion_imag
_atom_type_scat_source
C C 0.0033 0.0016 'International Tables Vol C Tables 4.2.6.8 and 6.1.1.4'
H H 0.0000 0.0000 'International Tables Vol C Tables 4.2.6.8 and 6.1.1.4'
N N 0.0061 0.0033 'International Tables Vol C Tables 4.2.6.8 and 6.1.1.4'
O O 0.0106 0.0060 'International Tables Vol C Tables 4.2.6.8 and 6.1.1.4'
Pd Pd -0.9988 1.0072 'International Tables Vol C Tables 4.2.6.8 and 6.1.1.4'

loop_
_geom_angle_atom_site_label_1
_geom_angle_atom_site_label_2
_geom_angle_atom_site_label_3
_geom_angle
C31 Pd1 N1 143.6(3)
C31 Pd1 N2 149.8(3)
N1 Pd1 N2 63.75(18)
C31 Pd1 C32 36.3(3)
N1 Pd1 C32 112.9(2)
N2 Pd1 C32 171.7(3)
C31 Pd1 C31A 26.4(9)
N1 Pd1 C31A 153.0(10)
N2 Pd1 C31A 137.9(10)
C32 Pd1 C31A 43.0(10)
C31 Pd1 C30 40.1(4)
N1 Pd1 C30 176.0(2)
N2 Pd1 C30 113.1(3)
C32 Pd1 C30 69.8(3)
C31A Pd1 C30 28.6(9)
C31 Pd1 C1 170.8(3)
N1 Pd1 C1 31.05(19)
N2 Pd1 C1 32.80(17)
C32 Pd1 C1 143.0(2)
C31A Pd1 C1 162.8(11)
C30 Pd1 C1 145.6(3)
C1 N1 C2 122.1(5)
C1 N1 Pd1 97.0(4)
C2 N1 Pd1 140.7(4)
C9 N2 C1 120.4(5)
C9 N2 Pd1 139.2(4)
C1 N2 Pd1 94.7(3)
C9 N3 C10 108.1(5)
C9 N3 C12 125.4(5)
C10 N3 C12 126.3(5)
C9 N4 C11 109.2(5)
C9 N4 C21 125.5(5)
C11 N4 C21 124.9(5)
O1 C1 N1 130.8(6)
O1 C1 N2 124.5(6)
N1 C1 N2 104.3(5)
O1 C1 Pd1 170.1(5)
N1 C1 Pd1 52.0(3)
N2 C1 Pd1 52.5(3)
C7 C2 C3 117.4(6)
C7 C2 N1 119.2(5)
C3 C2 N1 123.4(5)
C4 C3 C2 120.3(6)
C5 C4 C3 122.1(6)
C4 C5 C6 117.9(6)
C4 C5 C8 121.6(6)
C6 C5 C8 120.5(6)
C5 C6 C7 121.5(6)
C6 C7 C2 120.8(6)
N2 C9 N3 128.9(6)
N2 C9 N4 124.0(5)
N3 C9 N4 107.0(5)
C11 C10 N3 108.7(5)
C10 C11 N4 107.1(5)
C17 C12 C13 122.6(6)
C17 C12 N3 118.3(5)
C13 C12 N3 119.1(5)
C14 C13 C12 117.3(6)
C14 C13 C18 121.5(6)
C12 C13 C18 121.2(6)
C13 C14 C15 122.5(6)
C16 C15 C14 117.1(6)
C16 C15 C19 122.3(7)
C14 C15 C19 120.6(6)
C17 C16 C15 123.3(6)
C16 C17 C12 117.1(6)
C16 C17 C20 121.5(6)
C12 C17 C20 121.4(6)
C22 C21 C26 121.3(6)
C22 C21 N4 120.1(5)
C26 C21 N4 118.7(5)
C21 C22 C23 119.1(6)
C21 C22 C27 121.6(6)
C23 C22 C27 119.3(5)
C24 C23 C22 121.1(6)
C25 C24 C23 118.4(6)
C25 C24 C28 121.5(6)
C23 C24 C28 120.1(6)
C24 C25 C26 122.5(6)
C21 C26 C25 117.5(5)
C21 C26 C29 122.6(6)
C25 C26 C29 119.9(6)
C31 C30 Pd1 69.1(4)
C32 C31 C30 123.0(10)
C32 C31 Pd1 72.5(5)
C30 C31 Pd1 70.8(4)
C31 C32 Pd1 71.2(5)

loop_
_geom_bond_atom_site_label_1
_geom_bond_atom_site_label_2
_geom_bond_distance
Pd1 C31 2.089(8)
Pd1 N1 2.090(5)
Pd1 N2 2.096(4)
Pd1 C32 2.104(7)
Pd1 C31A 2.11(3)
Pd1 C30 2.112(7)
Pd1 C1 2.634(6)
N1 C1 1.369(8)
N1 C2 1.405(7)
N2 C9 1.328(7)
N2 C1 1.431(7)
N3 C9 1.363(7)
N3 C10 1.407(7)
N3 C12 1.437(8)
N4 C9 1.364(8)
N4 C11 1.404(8)
N4 C21 1.432(8)
O1 C1 1.211(7)
C2 C7 1.397(8)
C2 C3 1.401(8)
C3 C4 1.398(8)
C4 C5 1.366(8)
C5 C6 1.380(9)
C5 C8 1.533(9)
C6 C7 1.396(9)
C10 C11 1.328(8)
C12 C17 1.393(8)
C12 C13 1.395(8)
C13 C14 1.372(9)
C13 C18 1.500(8)
C14 C15 1.403(9)
C15 C16 1.381(9)
C15 C19 1.496(10)
C16 C17 1.373(9)
C17 C20 1.526(9)
C21 C22 1.391(8)
C21 C26 1.394(8)
C22 C23 1.394(8)
C22 C27 1.506(8)
C23 C24 1.384(8)
C24 C25 1.380(8)
C24 C28 1.504(9)
C25 C26 1.402(9)
C26 C29 1.524(9)
C30 C31 1.440(13)
C31 C32 1.305(11)
